data_7062301
loop_
_publ_author_name
'Kundu, Subhankar'
'Saha, Subhajit'
'Panda, Subhra Jyoti'
'Purohit, Chandra Shekhar'
'Biswas, Bhaskar'

_publ_section_title
;
 Tailor-made isostructural copper(ii) and nickel(ii) complexes with a
 newly designed (N,N)-donor scaffold as functional mimics of alkaline
 phosphatase
;
_journal_issue 12
_journal_name_full 'New Journal of Chemistry'
_journal_page_first 5894
_journal_page_last 5902
_journal_paper_doi 10.1039/D2NJ06127A
_journal_volume 47
_journal_year 2023
_chemical_formula_moiety 'C13 H14 Cu N4 O'
_chemical_formula_sum 'C13 H14 Cu N4 O'
_chemical_formula_weight 305.82
_space_group_crystal_system monoclinic
_space_group_IT_number 14
_space_group_name_Hall '-P 2yn'
_space_group_name_H-M_alt 'P 1 21/n 1'
_atom_sites_solution_hydrogens mixed
_audit_creation_date 2021-04-21
_audit_creation_method
;
Olex2 1.2
(compiled 2018.05.29 svn.r3508 for OlexSys, GUI svn.r5506)
;
_audit_update_record
;
2022-12-14 deposited with the CCDC.	2023-02-20 downloaded from the CCDC.
;
_cell_angle_alpha 90
_cell_angle_beta 92.669(3)
_cell_angle_gamma 90
_cell_formula_units_Z 16
_cell_length_a 16.3850(5)
_cell_length_b 18.8935(7)
_cell_length_c 18.0821(7)
_cell_measurement_reflns_used 8126
_cell_measurement_temperature 298.0(2)
_cell_measurement_theta_max 31.3440
_cell_measurement_theta_min 2.7080
_cell_volume 5591.6(3)
_computing_cell_refinement 'CrysAlisPro 1.171.39.35c (Rigaku OD, 2017)'
_computing_data_collection 'CrysAlisPro 1.171.39.35c (Rigaku OD, 2017)'
_computing_data_reduction 'CrysAlisPro 1.171.39.35c (Rigaku OD, 2017)'
_computing_molecular_graphics 'Olex2 (Dolomanov et al., 2009)'
_computing_publication_material 'Olex2 (Dolomanov et al., 2009)'
_computing_structure_refinement 'ShelXL (Sheldrick, 2015)'
_computing_structure_solution 'SHELXT 2014/4 (Sheldrick, 2014)'
_diffrn_ambient_temperature 298.0(2)
_diffrn_detector 'CCD plate'
_diffrn_measured_fraction_theta_full 0.993
_diffrn_measured_fraction_theta_max 0.994
_diffrn_measurement_details
;
List of Runs (angles in degrees, time in seconds):

  # Type    Start    End  Width  t~exp~   \w     \q     \k     \f   Frames
#--------------------------------------------------------------------------
  1  \w    -69.00 118.20   0.30   30.00    --   29.89  54.00-180.00  624
  2  \w    -69.00 118.20   0.30   30.00    --   29.89  54.00 150.00  624
  3  \w    -69.00  -3.90   0.30   30.00    --   29.89  54.00 -90.00  217
  4  \w    -69.00 118.20   0.30   30.00    --   29.89  54.00   0.00  624
;
_diffrn_measurement_device 'two-circle diffractometer'
_diffrn_measurement_device_type 'XtaLAB Mini (ROW)'
_diffrn_measurement_method '\w scans'
_diffrn_orient_matrix_type 'CrysAlisPro convention (1999,Acta A55,543-557)'
_diffrn_orient_matrix_UB_11 0.0157617000
_diffrn_orient_matrix_UB_12 -0.0144547000
_diffrn_orient_matrix_UB_13 0.0339558000
_diffrn_orient_matrix_UB_21 0.0020623000
_diffrn_orient_matrix_UB_22 0.0344389000
_diffrn_orient_matrix_UB_23 0.0156043000
_diffrn_orient_matrix_UB_31 -0.0402899000
_diffrn_orient_matrix_UB_32 -0.0038622000
_diffrn_orient_matrix_UB_33 0.0121157000
_diffrn_radiation_monochromator graphite
_diffrn_radiation_probe x-ray
_diffrn_radiation_type MoK\a
_diffrn_radiation_wavelength 0.71073
_diffrn_reflns_av_R_equivalents 0.0499
_diffrn_reflns_av_unetI/netI 0.0378
_diffrn_reflns_Laue_measured_fraction_full 0.993
_diffrn_reflns_Laue_measured_fraction_max 0.994
_diffrn_reflns_limit_h_max 21
_diffrn_reflns_limit_h_min -21
_diffrn_reflns_limit_k_max 24
_diffrn_reflns_limit_k_min -24
_diffrn_reflns_limit_l_max 23
_diffrn_reflns_limit_l_min -23
_diffrn_reflns_number 68110
_diffrn_reflns_point_group_measured_fraction_full 0.993
_diffrn_reflns_point_group_measured_fraction_max 0.994
_diffrn_reflns_theta_full 25.242
_diffrn_reflns_theta_max 27.499
_diffrn_reflns_theta_min 2.489
_diffrn_source 'fine-focus sealed X-ray tube'
_diffrn_source_type 'Rigaku (Mo) X-ray Source'
_exptl_absorpt_coefficient_mu 1.559
_exptl_absorpt_correction_T_max 1.00000
_exptl_absorpt_correction_T_min 0.72721
_exptl_absorpt_correction_type multi-scan
_exptl_absorpt_process_details
;
CrysAlisPro 1.171.39.35c (Rigaku Oxford Diffraction, 2017)
Empirical absorption correction using spherical harmonics,
 implemented in SCALE3 ABSPACK scaling algorithm.
;
_exptl_crystal_colour 'metallic yellowish yellow'
_exptl_crystal_colour_lustre metallic
_exptl_crystal_colour_modifier yellowish
_exptl_crystal_colour_primary yellow
_exptl_crystal_density_diffrn 1.454
_exptl_crystal_description plate
_exptl_crystal_F_000 2516
_exptl_crystal_size_max 0.4
_exptl_crystal_size_mid 0.3
_exptl_crystal_size_min 0.2
_refine_diff_density_max 0.791
_refine_diff_density_min -0.466
_refine_diff_density_rms 0.066
_refine_ls_extinction_method none
_refine_ls_goodness_of_fit_ref 1.011
_refine_ls_hydrogen_treatment mixed
_refine_ls_matrix_type full
_refine_ls_number_parameters 694
_refine_ls_number_reflns 12794
_refine_ls_number_restraints 0
_refine_ls_restrained_S_all 1.011
_refine_ls_R_factor_all 0.0900
_refine_ls_R_factor_gt 0.0520
_refine_ls_shift/su_max 0.001
_refine_ls_shift/su_mean 0.000
_refine_ls_structure_factor_coef Fsqd
_refine_ls_weighting_details 'w=1/[\s^2^(Fo^2^)+(0.0692P)^2^+2.3441P] where P=(Fo^2^+2Fc^2^)/3'
_refine_ls_weighting_scheme calc
_refine_ls_wR_factor_gt 0.1282
_refine_ls_wR_factor_ref 0.1573
_reflns_Friedel_coverage 0.000
_reflns_number_gt 7820
_reflns_number_total 12794
_reflns_threshold_expression 'I > 2\s(I)'
_cod_data_source_file d2nj06127a2.cif
_cod_data_source_block cucl2sk02dcmmeoh_rt
_cod_depositor_comments
;
Adding full bibliography for 7062300--7062301.cif.

2024-10-30
Z value and formula fixed to values more according to usual
chemical conventions.                 miguel
;
_cod_original_formula_sum 'C52 H57 Cu4 N16 O4'
_cod_original_formula_weight 1224.29
_cod_original_formula_moiety '3(C13 H14 Cu N4 O), C13 H15 Cu N4 O'
_cod_original_formula_units_Z 4
_cod_database_code 7062301
_shelx_shelxl_version_number 2014/7
_shelx_space_group_comment
;
The symmetry employed for this shelxl refinement is uniquely defined
by the following loop, which should always be used as a source of
symmetry information in preference to the above space-group names.
They are only intended as comments.
;
_shelx_estimated_absorpt_t_max 0.746
_shelx_estimated_absorpt_t_min 0.574
_reflns_odcompleteness_completeness 99.88
_reflns_odcompleteness_iscentric 1
_reflns_odcompleteness_theta 25.30
_olex2_refinement_description
;
1. Fixed Uiso
 At 1.2 times of:
  All C(H) groups, H1 of O1, H3 of O3, All C(H,H) groups
 At 1.5 times of:
  H2 of O2, H4 of O4
2.a Rotating group:
 O3(H3)
2.b Ternary CH refined with riding coordinates:
 C28(H28), C7(H7), C15(H15), C51(H51)
2.c Secondary CH2 refined with riding coordinates:
 C27(H27A,H27B), C29(H29A,H29B), C0AA(H0AA,H0AB), C52(H52A,H52B), C14(H14A,
 H14B), C16(H16A,H16B), C50(H50A,H50B), C19(H19A,H19B), C8(H8A,H8B)
2.d Aromatic/amide H refined with riding coordinates:
 C30(H30), C26(H26), C39(H39), C17(H17), C49(H49), C44(H44), C46(H46),
 C34(H34), C32(H32), C45(H45), C40(H40), C47(H47), C33(H33), C21(H21), C24(H24),
  C43(H43), C23(H23), C22(H22), C35(H35), C1AA(H1AA), C9(H9), C37(H37),
 C42(H42), C36(H36), C1(H1A), C13(H13), C2(H2A), C12(H12), C11(H11), C3(H3A)
2.e Idealised tetrahedral OH refined as rotating group:
 O2(H2), O4(H4)
;
_smtbx_masks_void_probe_radius 1.2
_smtbx_masks_void_truncation_radius 1.2
_olex2_submission_special_instructions 'No special instructions were received'
_oxdiff_exptl_absorpt_empirical_details
;
Empirical correction (ABSPACK) includes:
- Absorption correction using spherical harmonics
- Frame scaling
;
_oxdiff_exptl_absorpt_empirical_full_max 1.294
_oxdiff_exptl_absorpt_empirical_full_min 0.807

loop_
_space_group_symop_operation_xyz
'x, y, z'
'-x+1/2, y+1/2, -z+1/2'
'-x, -y, -z'
'x-1/2, -y-1/2, z-1/2'

loop_
_atom_site_label
_atom_site_type_symbol
_atom_site_fract_x
_atom_site_fract_y
_atom_site_fract_z
_atom_site_U_iso_or_equiv
_atom_site_adp_type
_atom_site_occupancy
_atom_site_site_symmetry_order
_atom_site_calc_flag
_atom_site_refinement_flags_posn
_atom_site_refinement_flags_adp
_atom_site_refinement_flags_occupancy
_atom_site_disorder_assembly
_atom_site_disorder_group
Cu4 Cu 0.36666(3) 0.69033(2) 0.35242(2) 0.05687(13) Uani 1 1 d . . . . .
Cu3 Cu 0.79716(3) 0.72266(2) 0.67353(2) 0.06017(14) Uani 1 1 d . . . . .
Cu2 Cu 0.73131(3) 0.71498(3) 0.26922(3) 0.06401(15) Uani 1 1 d . . . . .
Cu1 Cu 0.93647(3) 0.79046(3) 0.25541(3) 0.07007(16) Uani 1 1 d . . . . .
N12 N 0.88379(18) 0.67935(17) 0.61783(16) 0.0607(7) Uani 1 1 d . . . . .
O2 O 0.69512(18) 0.63513(19) 0.44718(17) 0.0876(9) Uani 1 1 d . . . . .
H2 H 0.6686 0.6698 0.4331 0.131 Uiso 1 1 calc GR . . . .
N13 N 0.28442(17) 0.64318(17) 0.41059(16) 0.0612(7) Uani 1 1 d . . . . .
N10 N 0.77826(18) 0.62272(17) 0.70501(17) 0.0628(8) Uani 1 1 d . . . . .
N1AA N 0.77482(19) 0.62191(19) 0.30483(18) 0.0691(8) Uani 1 1 d . . . . .
N14 N 0.3971(2) 0.59096(17) 0.32761(18) 0.0672(8) Uani 1 1 d . . . . .
O3 O 0.59753(18) 0.64372(19) 0.69870(17) 0.0871(9) Uani 1 1 d . . . . .
H3 H 0.6231 0.6659 0.6638 0.105 Uiso 1 1 d GR . . . .
N8 N 0.7141(2) 0.66389(19) 0.17626(18) 0.0709(9) Uani 1 1 d . . . . .
N9 N 0.71222(18) 0.75845(18) 0.73894(17) 0.0653(8) Uani 1 1 d . . . . .
N15 N 0.36249(19) 0.78853(16) 0.38667(18) 0.0653(8) Uani 1 1 d . . . . .
N16 N 0.44830(18) 0.72903(17) 0.28553(18) 0.0636(8) Uani 1 1 d . . . . .
N7 N 0.6830(2) 0.80754(17) 0.24588(19) 0.0702(9) Uani 1 1 d . . . . .
O1 O 0.9706(2) 0.8982(2) 0.0962(2) 0.1026(12) Uani 1 1 d . . . . .
H1 H 0.991(4) 0.883(3) 0.127(3) 0.123 Uiso 1 1 d R . . . .
N4 N 0.89220(19) 0.88763(19) 0.2362(2) 0.0735(9) Uani 1 1 d . . . . .
N11 N 0.7963(2) 0.82141(17) 0.63915(19) 0.0715(9) Uani 1 1 d . . . . .
N0AA N 0.7550(2) 0.75855(19) 0.36733(19) 0.0764(9) Uani 1 1 d . . . . .
C31 C 0.8820(2) 0.6066(2) 0.6236(2) 0.0626(9) Uani 1 1 d . . . . .
C30 C 0.8250(2) 0.5793(2) 0.6724(2) 0.0630(9) Uani 1 1 d . . . . .
H30 H 0.8214 0.5309 0.6808 0.076 Uiso 1 1 calc R . . . .
N3 N 0.9080(2) 0.7615(2) 0.1528(2) 0.0854(11) Uani 1 1 d . . . . .
N2 N 0.9713(2) 0.6908(2) 0.2650(3) 0.0874(11) Uani 1 1 d . . . . .
N1 N 0.9642(2) 0.8301(3) 0.35293(19) 0.0884(12) Uani 1 1 d . . . . .
O4 O 0.5727(2) 0.6300(3) 0.3330(2) 0.1216(14) Uani 1 1 d . . . . .
H4 H 0.5423 0.6341 0.3675 0.182 Uiso 1 1 calc GR . . . .
C25 C 0.6829(3) 0.8491(2) 0.3079(3) 0.0750(11) Uani 1 1 d . . . . .
C48 C 0.2991(2) 0.5714(2) 0.4131(2) 0.0648(9) Uani 1 1 d . . . . .
C18 C 0.7387(3) 0.5950(3) 0.1828(2) 0.0770(11) Uani 1 1 d . . . . .
C26 C 0.7243(3) 0.8198(2) 0.3719(3) 0.0815(12) Uani 1 1 d . . . . .
H26 H 0.7286 0.8451 0.4160 0.098 Uiso 1 1 calc R . . . .
C39 C 0.6932(3) 0.8224(2) 0.7252(3) 0.0751(11) Uani 1 1 d . . . . .
H39 H 0.6512 0.8442 0.7495 0.090 Uiso 1 1 calc R . . . .
C17 C 0.7709(3) 0.5755(3) 0.2538(3) 0.0813(12) Uani 1 1 d . . . . .
H17 H 0.7890 0.5296 0.2631 0.098 Uiso 1 1 calc R . . . .
C49 C 0.3599(3) 0.5463(2) 0.3678(2) 0.0728(11) Uani 1 1 d . . . . .
H49 H 0.3731 0.4985 0.3668 0.087 Uiso 1 1 calc R . . . .
C44 C 0.3298(3) 0.8300(2) 0.4384(2) 0.0732(11) Uani 1 1 d . . . . .
H44 H 0.2901 0.8153 0.4702 0.088 Uiso 1 1 calc R . . . .
C27 C 0.6672(2) 0.7179(2) 0.7932(2) 0.0718(11) Uani 1 1 d . . . . .
H27A H 0.6169 0.7425 0.8030 0.086 Uiso 1 1 calc R . . . .
H27B H 0.6998 0.7149 0.8392 0.086 Uiso 1 1 calc R . . . .
C46 C 0.1980(3) 0.5917(3) 0.4872(2) 0.0778(12) Uani 1 1 d . . . . .
H46 H 0.1562 0.5860 0.5198 0.093 Uiso 1 1 calc R . . . .
C34 C 0.9413(2) 0.6952(2) 0.5697(2) 0.0707(10) Uani 1 1 d . . . . .
H34 H 0.9554 0.7408 0.5559 0.085 Uiso 1 1 calc R . . . .
C32 C 0.9390(3) 0.5777(3) 0.5769(2) 0.0763(11) Uani 1 1 d . . . . .
H32 H 0.9496 0.5299 0.5697 0.092 Uiso 1 1 calc R . . . .
C28 C 0.6468(2) 0.6427(2) 0.7655(2) 0.0708(10) Uani 1 1 d . . . . .
H28 H 0.6138 0.6207 0.8031 0.085 Uiso 1 1 calc R . . . .
C45 C 0.2225(2) 0.6552(2) 0.4560(2) 0.0714(10) Uani 1 1 d . . . . .
H45 H 0.1998 0.6993 0.4651 0.086 Uiso 1 1 calc R . . . .
C40 C 0.4637(3) 0.7941(2) 0.2989(3) 0.0775(12) Uani 1 1 d . . . . .
H40 H 0.5035 0.8179 0.2736 0.093 Uiso 1 1 calc R . . . .
C38 C 0.7369(3) 0.8599(2) 0.6721(3) 0.0776(11) Uani 1 1 d . . . . .
C47 C 0.2463(3) 0.5395(2) 0.4613(2) 0.0792(12) Uani 1 1 d . . . . .
H47 H 0.2445 0.4917 0.4735 0.095 Uiso 1 1 calc R . . . .
C29 C 0.7221(2) 0.5969(2) 0.7596(2) 0.0701(10) Uani 1 1 d . . . . .
H29A H 0.7509 0.5947 0.8076 0.084 Uiso 1 1 calc R . . . .
H29B H 0.7052 0.5492 0.7462 0.084 Uiso 1 1 calc R . . . .
C33 C 0.9764(2) 0.6342(3) 0.5437(2) 0.0784(12) Uani 1 1 d . . . . .
H33 H 1.0175 0.6315 0.5101 0.094 Uiso 1 1 calc R . . . .
C0AA C 0.8531(3) 0.9149(3) 0.1680(3) 0.0894(14) Uani 1 1 d . . . . .
H0AA H 0.8612 0.9657 0.1659 0.107 Uiso 1 1 calc R . . . .
H0AB H 0.7948 0.9061 0.1684 0.107 Uiso 1 1 calc R . . . .
C7 C 0.8862(3) 0.8816(3) 0.1010(3) 0.0853(13) Uani 1 1 d . . . . .
H7 H 0.8581 0.9045 0.0584 0.102 Uiso 1 1 calc R . . . .
C52 C 0.4960(2) 0.6890(2) 0.2330(2) 0.0736(11) Uani 1 1 d . . . . .
H52A H 0.5426 0.7171 0.2193 0.088 Uiso 1 1 calc R . . . .
H52B H 0.4625 0.6796 0.1885 0.088 Uiso 1 1 calc R . . . .
C15 C 0.7787(2) 0.6480(2) 0.4389(2) 0.0720(11) Uani 1 1 d . . . . .
H15 H 0.8071 0.6318 0.4848 0.086 Uiso 1 1 calc R . . . .
C41 C 0.4190(3) 0.8292(2) 0.3528(3) 0.0730(11) Uani 1 1 d . . . . .
C21 C 0.6839(3) 0.6706(3) 0.1054(2) 0.0876(13) Uani 1 1 d . . . . .
H21 H 0.6618 0.7121 0.0854 0.105 Uiso 1 1 calc R . . . .
C24 C 0.6413(3) 0.9118(2) 0.2911(3) 0.0908(14) Uani 1 1 d . . . . .
H24 H 0.6324 0.9492 0.3232 0.109 Uiso 1 1 calc R . . . .
C43 C 0.3633(3) 0.8972(2) 0.4380(3) 0.0921(14) Uani 1 1 d . . . . .
H43 H 0.3503 0.9349 0.4683 0.111 Uiso 1 1 calc R . . . .
C23 C 0.6161(3) 0.9074(3) 0.2174(3) 0.0880(14) Uani 1 1 d . . . . .
H23 H 0.5874 0.9417 0.1900 0.106 Uiso 1 1 calc R . . . .
C22 C 0.6414(3) 0.8433(2) 0.1923(3) 0.0767(12) Uani 1 1 d . . . . .
H22 H 0.6310 0.8266 0.1444 0.092 Uiso 1 1 calc R . . . .
C51 C 0.5256(2) 0.6199(2) 0.2667(2) 0.0757(11) Uani 1 1 d . . . . .
H51 H 0.5623 0.5990 0.2314 0.091 Uiso 1 1 calc R . . . .
C35 C 0.8276(3) 0.8652(3) 0.5884(3) 0.0877(13) Uani 1 1 d . . . . .
H35 H 0.8691 0.8534 0.5573 0.105 Uiso 1 1 calc R . . . .
C1AA C 0.9026(3) 0.9274(3) 0.2934(3) 0.0885(13) Uani 1 1 d . . . . .
H1AA H 0.8847 0.9741 0.2919 0.106 Uiso 1 1 calc R . . . .
C10 C 0.9612(3) 0.6565(2) 0.1989(4) 0.0973(16) Uani 1 1 d . . . . .
C14 C 0.7988(3) 0.7255(2) 0.4313(2) 0.0857(13) Uani 1 1 d . . . . .
H14A H 0.7847 0.7500 0.4761 0.103 Uiso 1 1 calc R . . . .
H14B H 0.8571 0.7307 0.4261 0.103 Uiso 1 1 calc R . . . .
C16 C 0.8093(3) 0.6033(3) 0.3786(2) 0.0895(14) Uani 1 1 d . . . . .
H16A H 0.8683 0.6076 0.3786 0.107 Uiso 1 1 calc R . . . .
H16B H 0.7965 0.5542 0.3886 0.107 Uiso 1 1 calc R . . . .
C50 C 0.4568(3) 0.5663(2) 0.2758(3) 0.0852(13) Uani 1 1 d . . . . .
H50A H 0.4293 0.5577 0.2279 0.102 Uiso 1 1 calc R . . . .
H50B H 0.4800 0.5218 0.2934 0.102 Uiso 1 1 calc R . . . .
C9 C 0.9257(3) 0.6972(3) 0.1408(3) 0.1011(16) Uani 1 1 d . . . . .
H9 H 0.9153 0.6773 0.0943 0.121 Uiso 1 1 calc R . . . .
C37 C 0.7307(4) 0.9275(3) 0.6409(3) 0.1038(16) Uani 1 1 d . . . . .
H37 H 0.6944 0.9630 0.6528 0.125 Uiso 1 1 calc R . . . .
C4 C 0.9405(3) 0.9005(3) 0.3572(3) 0.0937(15) Uani 1 1 d . . . . .
C19 C 0.7254(3) 0.5591(3) 0.1160(3) 0.1003(15) Uani 1 1 d . . . . .
H19A H 0.7765 0.5417 0.0981 0.120 Uiso 1 1 calc R . . . .
H19B H 0.6890 0.5192 0.1222 0.120 Uiso 1 1 calc R . . . .
C8 C 0.8667(4) 0.8046(3) 0.0947(3) 0.1072(18) Uani 1 1 d . . . . .
H8A H 0.8081 0.7983 0.0972 0.129 Uiso 1 1 calc R . . . .
H8B H 0.8824 0.7877 0.0468 0.129 Uiso 1 1 calc R . . . .
C42 C 0.4200(3) 0.8969(2) 0.3834(3) 0.0976(15) Uani 1 1 d . . . . .
H42 H 0.4525 0.9346 0.3698 0.117 Uiso 1 1 calc R . . . .
C20 C 0.6901(4) 0.6080(4) 0.0668(3) 0.1000(16) Uani 1 1 d . . . . .
H20 H 0.671(3) 0.600(3) 0.015(3) 0.120 Uiso 1 1 d R . . . .
C36 C 0.7886(4) 0.9306(3) 0.5897(3) 0.1072(17) Uani 1 1 d . . . . .
H36 H 0.8001 0.9696 0.5606 0.129 Uiso 1 1 calc R . . . .
C1 C 1.0028(3) 0.8130(4) 0.4189(3) 0.115(2) Uani 1 1 d . . . . .
H1A H 1.0254 0.7691 0.4309 0.138 Uiso 1 1 calc R . . . .
C13 C 1.0025(3) 0.6430(4) 0.3144(4) 0.116(2) Uani 1 1 d . . . . .
H13 H 1.0153 0.6518 0.3642 0.139 Uiso 1 1 calc R . . . .
C2 C 1.0028(5) 0.8721(6) 0.4656(4) 0.142(3) Uani 1 1 d . . . . .
H2A H 1.0251 0.8742 0.5138 0.170 Uiso 1 1 calc R . . . .
C12 C 1.0122(4) 0.5792(4) 0.2788(6) 0.140(3) Uani 1 1 d . . . . .
H12 H 1.0329 0.5379 0.3003 0.168 Uiso 1 1 calc R . . . .
C11 C 0.9863(4) 0.5872(3) 0.2067(5) 0.130(2) Uani 1 1 d . . . . .
H11 H 0.9856 0.5527 0.1700 0.156 Uiso 1 1 calc R . . . .
C3 C 0.9638(5) 0.9266(5) 0.4273(4) 0.140(3) Uani 1 1 d . . . . .
H3A H 0.9547 0.9721 0.4448 0.169 Uiso 1 1 calc R . . . .

loop_
_atom_site_aniso_label
_atom_site_aniso_U_11
_atom_site_aniso_U_22
_atom_site_aniso_U_33
_atom_site_aniso_U_23
_atom_site_aniso_U_13
_atom_site_aniso_U_12
Cu4 0.0538(2) 0.0550(3) 0.0623(3) 0.0045(2) 0.00774(19) -0.00154(19)
Cu3 0.0598(3) 0.0601(3) 0.0611(3) -0.0003(2) 0.0081(2) 0.0061(2)
Cu2 0.0622(3) 0.0692(3) 0.0600(3) 0.0129(2) -0.0037(2) -0.0026(2)
Cu1 0.0633(3) 0.0752(3) 0.0710(3) 0.0107(2) -0.0047(2) -0.0064(2)
N12 0.0565(16) 0.069(2) 0.0568(17) -0.0003(15) 0.0037(13) 0.0047(15)
O2 0.0716(18) 0.123(3) 0.0686(18) 0.0138(18) 0.0071(14) -0.0124(17)
N13 0.0558(16) 0.067(2) 0.0615(18) 0.0027(15) 0.0048(14) -0.0049(14)
N10 0.0636(18) 0.0623(19) 0.0623(18) -0.0024(15) 0.0009(15) 0.0085(15)
N1AA 0.0638(19) 0.079(2) 0.065(2) 0.0107(18) 0.0088(15) 0.0132(17)
N14 0.073(2) 0.0619(19) 0.068(2) 0.0004(16) 0.0158(16) -0.0002(16)
O3 0.0680(17) 0.115(3) 0.0774(19) 0.0035(18) -0.0098(15) -0.0195(17)
N8 0.073(2) 0.083(2) 0.0579(18) 0.0119(16) 0.0093(15) -0.0049(18)
N9 0.0580(17) 0.071(2) 0.0666(19) -0.0076(16) 0.0031(14) 0.0068(16)
N15 0.0645(18) 0.0597(18) 0.071(2) 0.0049(16) 0.0017(15) 0.0024(15)
N16 0.0566(17) 0.0627(19) 0.072(2) 0.0020(15) 0.0110(14) -0.0052(15)
N7 0.070(2) 0.065(2) 0.074(2) 0.0213(17) -0.0094(16) -0.0105(16)
O1 0.081(2) 0.141(3) 0.086(2) 0.046(2) 0.0080(18) 0.012(2)
N4 0.0611(19) 0.078(2) 0.082(2) 0.0030(19) 0.0079(17) -0.0042(17)
N11 0.075(2) 0.066(2) 0.073(2) 0.0056(17) 0.0032(17) 0.0023(17)
N0AA 0.082(2) 0.071(2) 0.074(2) 0.0128(18) -0.0227(17) -0.0101(19)
C31 0.063(2) 0.071(2) 0.054(2) -0.0031(18) -0.0016(17) 0.0166(19)
C30 0.068(2) 0.059(2) 0.061(2) 0.0048(18) -0.0023(18) 0.0018(19)
N3 0.090(2) 0.071(2) 0.092(3) -0.003(2) -0.028(2) -0.002(2)
N2 0.071(2) 0.077(2) 0.114(3) 0.033(2) -0.002(2) -0.0110(19)
N1 0.067(2) 0.138(4) 0.060(2) 0.012(2) 0.0127(17) -0.018(2)
O4 0.0675(19) 0.195(4) 0.101(3) -0.010(3) -0.0132(18) 0.037(2)
C25 0.078(3) 0.061(2) 0.085(3) 0.011(2) -0.007(2) -0.014(2)
C48 0.074(2) 0.062(2) 0.060(2) -0.0042(18) 0.0076(18) -0.0192(19)
C18 0.075(3) 0.085(3) 0.073(3) -0.003(2) 0.021(2) 0.005(2)
C26 0.098(3) 0.068(3) 0.077(3) -0.003(2) -0.011(2) -0.019(2)
C39 0.067(2) 0.072(3) 0.087(3) -0.017(2) 0.002(2) 0.015(2)
C17 0.078(3) 0.079(3) 0.088(3) 0.012(3) 0.016(2) 0.019(2)
C49 0.095(3) 0.051(2) 0.073(3) -0.0033(19) 0.014(2) -0.008(2)
C44 0.085(3) 0.064(2) 0.071(3) 0.004(2) 0.002(2) 0.012(2)
C27 0.057(2) 0.088(3) 0.071(3) -0.006(2) 0.0098(19) 0.007(2)
C46 0.070(2) 0.098(3) 0.066(2) 0.007(2) 0.009(2) -0.025(2)
C34 0.059(2) 0.094(3) 0.059(2) 0.007(2) 0.0019(18) 0.000(2)
C32 0.077(3) 0.085(3) 0.067(2) -0.002(2) 0.001(2) 0.030(2)
C28 0.062(2) 0.085(3) 0.065(2) 0.007(2) 0.0043(18) -0.005(2)
C45 0.056(2) 0.089(3) 0.069(2) 0.001(2) 0.0087(18) 0.002(2)
C40 0.066(2) 0.074(3) 0.093(3) 0.008(2) 0.010(2) -0.016(2)
C38 0.079(3) 0.060(2) 0.093(3) -0.003(2) 0.003(2) 0.010(2)
C47 0.093(3) 0.072(3) 0.073(3) -0.001(2) 0.011(2) -0.031(2)
C29 0.077(3) 0.067(2) 0.066(2) 0.0048(19) 0.0084(19) -0.005(2)
C33 0.058(2) 0.118(4) 0.060(2) 0.001(2) 0.0048(18) 0.023(2)
C0AA 0.070(3) 0.078(3) 0.120(4) 0.025(3) 0.000(3) 0.006(2)
C7 0.078(3) 0.094(3) 0.082(3) 0.022(3) -0.020(2) 0.006(3)
C52 0.058(2) 0.084(3) 0.081(3) -0.001(2) 0.0224(19) -0.007(2)
C15 0.061(2) 0.092(3) 0.062(2) 0.018(2) -0.0055(18) -0.010(2)
C41 0.070(2) 0.058(2) 0.091(3) 0.002(2) 0.008(2) -0.005(2)
C21 0.096(3) 0.105(4) 0.061(3) 0.016(3) 0.000(2) -0.006(3)
C24 0.088(3) 0.057(3) 0.127(4) 0.005(3) 0.005(3) -0.007(2)
C43 0.114(4) 0.064(3) 0.098(3) -0.010(2) 0.003(3) 0.007(3)
C23 0.081(3) 0.074(3) 0.108(4) 0.036(3) -0.010(3) -0.010(2)
C22 0.072(2) 0.073(3) 0.085(3) 0.028(2) -0.008(2) -0.008(2)
C51 0.062(2) 0.092(3) 0.074(3) -0.005(2) 0.013(2) 0.017(2)
C35 0.098(3) 0.081(3) 0.085(3) 0.008(3) 0.011(3) -0.005(3)
C1AA 0.085(3) 0.085(3) 0.098(4) -0.008(3) 0.031(3) -0.008(3)
C10 0.080(3) 0.060(3) 0.149(5) 0.008(3) -0.012(3) -0.009(2)
C14 0.090(3) 0.094(3) 0.070(3) 0.017(2) -0.027(2) -0.023(3)
C16 0.080(3) 0.107(4) 0.081(3) 0.032(3) 0.003(2) 0.019(3)
C50 0.099(3) 0.068(3) 0.091(3) -0.001(2) 0.031(3) 0.006(2)
C9 0.103(4) 0.085(4) 0.113(4) -0.029(3) -0.018(3) -0.003(3)
C37 0.122(4) 0.062(3) 0.128(5) 0.008(3) 0.011(4) 0.012(3)
C4 0.086(3) 0.110(4) 0.088(4) -0.018(3) 0.028(3) -0.021(3)
C19 0.092(3) 0.118(4) 0.094(4) -0.008(3) 0.024(3) -0.006(3)
C8 0.126(4) 0.105(4) 0.086(3) 0.000(3) -0.046(3) 0.008(3)
C42 0.112(4) 0.059(3) 0.123(4) -0.006(3) 0.019(3) -0.011(3)
C20 0.104(4) 0.124(5) 0.072(3) -0.012(3) 0.011(3) -0.012(3)
C36 0.129(5) 0.063(3) 0.129(5) 0.024(3) 0.000(4) 0.000(3)
C1 0.081(3) 0.189(7) 0.074(3) 0.025(4) 0.009(3) -0.031(4)
C13 0.086(3) 0.111(5) 0.152(5) 0.075(4) 0.020(3) -0.005(3)
C2 0.126(5) 0.227(9) 0.073(4) -0.017(5) 0.005(4) -0.069(6)
C12 0.086(4) 0.093(5) 0.244(9) 0.079(6) 0.030(5) 0.004(3)
C11 0.104(4) 0.067(3) 0.219(8) 0.010(4) 0.015(5) -0.006(3)
C3 0.159(7) 0.177(7) 0.088(4) -0.041(5) 0.036(4) -0.060(6)

loop_
_atom_type_symbol
_atom_type_description
_atom_type_scat_dispersion_real
_atom_type_scat_dispersion_imag
_atom_type_scat_source
C C 0.0033 0.0016 'International Tables Vol C Tables 4.2.6.8 and 6.1.1.4'
H H 0.0000 0.0000 'International Tables Vol C Tables 4.2.6.8 and 6.1.1.4'
Cu Cu 0.3201 1.2651 'International Tables Vol C Tables 4.2.6.8 and 6.1.1.4'
N N 0.0061 0.0033 'International Tables Vol C Tables 4.2.6.8 and 6.1.1.4'
O O 0.0106 0.0060 'International Tables Vol C Tables 4.2.6.8 and 6.1.1.4'

loop_
_geom_angle_atom_site_label_1
_geom_angle_atom_site_label_2
_geom_angle_atom_site_label_3
_geom_angle
_geom_angle_site_symmetry_1
_geom_angle_site_symmetry_3
_geom_angle_publ_flag
N13 Cu4 N14 83.02(13) . . ?
N13 Cu4 N16 173.52(13) . . ?
N15 Cu4 N13 103.05(14) . . ?
N15 Cu4 N14 166.82(14) . . ?
N15 Cu4 N16 83.00(14) . . ?
N16 Cu4 N14 91.55(13) . . ?
N12 Cu3 N10 82.96(13) . . ?
N12 Cu3 N9 173.48(13) . . ?
N12 Cu3 N11 103.21(14) . . ?
N9 Cu3 N10 91.71(14) . . ?
N11 Cu3 N10 170.61(13) . . ?
N11 Cu3 N9 82.55(14) . . ?
N8 Cu2 N1AA 82.93(15) . . ?
N8 Cu2 N7 102.47(15) . . ?
N8 Cu2 N0AA 174.28(15) . . ?
N7 Cu2 N1AA 173.15(14) . . ?
N7 Cu2 N0AA 83.22(15) . . ?
N0AA Cu2 N1AA 91.43(15) . . ?
N3 Cu1 N4 91.33(16) . . ?
N3 Cu1 N2 82.67(18) . . ?
N2 Cu1 N4 173.33(17) . . ?
N1 Cu1 N4 82.63(18) . . ?
N1 Cu1 N3 173.51(18) . . ?
N1 Cu1 N2 103.5(2) . . ?
C31 N12 Cu3 111.1(2) . . ?
C34 N12 Cu3 141.8(3) . . ?
C34 N12 C31 106.8(3) . . ?
C15 O2 H2 109.5 . . ?
C48 N13 Cu4 110.0(2) . . ?
C45 N13 Cu4 143.3(3) . . ?
C45 N13 C48 106.2(3) . . ?
C30 N10 Cu3 111.7(3) . . ?
C30 N10 C29 120.2(3) . . ?
C29 N10 Cu3 128.1(2) . . ?
C17 N1AA Cu2 111.6(3) . . ?
C17 N1AA C16 119.9(4) . . ?
C16 N1AA Cu2 128.5(3) . . ?
C49 N14 Cu4 111.1(3) . . ?
C49 N14 C50 120.1(4) . . ?
C50 N14 Cu4 128.7(3) . . ?
C28 O3 H3 110.2 . . ?
C18 N8 Cu2 111.5(3) . . ?
C21 N8 Cu2 143.2(3) . . ?
C21 N8 C18 105.3(4) . . ?
C39 N9 Cu3 112.3(3) . . ?
C39 N9 C27 120.1(3) . . ?
C27 N9 Cu3 127.4(3) . . ?
C44 N15 Cu4 142.2(3) . . ?
C44 N15 C41 106.4(3) . . ?
C41 N15 Cu4 110.9(3) . . ?
C40 N16 Cu4 111.8(3) . . ?
C40 N16 C52 120.8(3) . . ?
C52 N16 Cu4 126.8(3) . . ?
C25 N7 Cu2 110.6(3) . . ?
C22 N7 Cu2 142.4(3) . . ?
C22 N7 C25 106.4(4) . . ?
C7 O1 H1 107(5) . . ?
C0AA N4 Cu1 127.9(3) . . ?
C1AA N4 Cu1 111.4(3) . . ?
C1AA N4 C0AA 120.8(4) . . ?
C38 N11 Cu3 111.1(3) . . ?
C35 N11 Cu3 142.8(3) . . ?
C35 N11 C38 105.6(4) . . ?
C26 N0AA Cu2 112.1(3) . . ?
C26 N0AA C14 121.2(4) . . ?
C14 N0AA Cu2 126.6(3) . . ?
N12 C31 C30 115.3(3) . . ?
N12 C31 C32 109.1(4) . . ?
C32 C31 C30 135.6(4) . . ?
N10 C30 C31 118.7(4) . . ?
N10 C30 H30 120.7 . . ?
C31 C30 H30 120.7 . . ?
C9 N3 Cu1 112.4(3) . . ?
C9 N3 C8 120.6(4) . . ?
C8 N3 Cu1 126.9(3) . . ?
C10 N2 Cu1 110.8(3) . . ?
C13 N2 Cu1 142.5(5) . . ?
C13 N2 C10 106.7(5) . . ?
C4 N1 Cu1 111.4(3) . . ?
C1 N1 Cu1 141.2(5) . . ?
C1 N1 C4 107.3(5) . . ?
C51 O4 H4 109.5 . . ?
N7 C25 C26 115.1(4) . . ?
N7 C25 C24 109.2(4) . . ?
C24 C25 C26 135.7(5) . . ?
N13 C48 C49 116.2(3) . . ?
N13 C48 C47 109.5(4) . . ?
C47 C48 C49 134.3(4) . . ?
N8 C18 C17 115.0(4) . . ?
N8 C18 C19 110.8(4) . . ?
C19 C18 C17 134.2(5) . . ?
N0AA C26 C25 118.5(4) . . ?
N0AA C26 H26 120.7 . . ?
C25 C26 H26 120.7 . . ?
N9 C39 H39 120.6 . . ?
N9 C39 C38 118.8(4) . . ?
C38 C39 H39 120.6 . . ?
N1AA C17 C18 118.9(4) . . ?
N1AA C17 H17 120.5 . . ?
C18 C17 H17 120.5 . . ?
N14 C49 C48 118.5(4) . . ?
N14 C49 H49 120.8 . . ?
C48 C49 H49 120.8 . . ?
N15 C44 H44 124.5 . . ?
N15 C44 C43 111.0(4) . . ?
C43 C44 H44 124.5 . . ?
N9 C27 H27A 109.2 . . ?
N9 C27 H27B 109.2 . . ?
N9 C27 C28 111.9(3) . . ?
H27A C27 H27B 107.9 . . ?
C28 C27 H27A 109.2 . . ?
C28 C27 H27B 109.2 . . ?
C45 C46 H46 126.2 . . ?
C47 C46 H46 126.2 . . ?
C47 C46 C45 107.5(4) . . ?
N12 C34 H34 124.8 . . ?
N12 C34 C33 110.4(4) . . ?
C33 C34 H34 124.8 . . ?
C31 C32 H32 126.8 . . ?
C33 C32 C31 106.4(4) . . ?
C33 C32 H32 126.8 . . ?
O3 C28 C27 111.7(3) . . ?
O3 C28 H28 106.6 . . ?
O3 C28 C29 112.3(4) . . ?
C27 C28 H28 106.6 . . ?
C29 C28 C27 112.7(3) . . ?
C29 C28 H28 106.6 . . ?
N13 C45 C46 109.9(4) . . ?
N13 C45 H45 125.1 . . ?
C46 C45 H45 125.1 . . ?
N16 C40 H40 120.7 . . ?
N16 C40 C41 118.7(4) . . ?
C41 C40 H40 120.7 . . ?
N11 C38 C39 114.9(4) . . ?
N11 C38 C37 110.4(4) . . ?
C37 C38 C39 134.6(5) . . ?
C48 C47 H47 126.6 . . ?
C46 C47 C48 106.9(4) . . ?
C46 C47 H47 126.6 . . ?
N10 C29 C28 113.4(3) . . ?
N10 C29 H29A 108.9 . . ?
N10 C29 H29B 108.9 . . ?
C28 C29 H29A 108.9 . . ?
C28 C29 H29B 108.9 . . ?
H29A C29 H29B 107.7 . . ?
C34 C33 C32 107.3(4) . . ?
C34 C33 H33 126.3 . . ?
C32 C33 H33 126.3 . . ?
N4 C0AA H0AA 109.2 . . ?
N4 C0AA H0AB 109.2 . . ?
N4 C0AA C7 112.1(4) . . ?
H0AA C0AA H0AB 107.9 . . ?
C7 C0AA H0AA 109.2 . . ?
C7 C0AA H0AB 109.2 . . ?
O1 C7 C0AA 110.4(4) . . ?
O1 C7 H7 106.2 . . ?
O1 C7 C8 114.5(5) . . ?
C0AA C7 H7 106.2 . . ?
C0AA C7 C8 112.9(5) . . ?
C8 C7 H7 106.2 . . ?
N16 C52 H52A 109.5 . . ?
N16 C52 H52B 109.5 . . ?
N16 C52 C51 110.8(3) . . ?
H52A C52 H52B 108.1 . . ?
C51 C52 H52A 109.5 . . ?
C51 C52 H52B 109.5 . . ?
O2 C15 H15 106.4 . . ?
O2 C15 C14 113.2(4) . . ?
O2 C15 C16 110.1(4) . . ?
C14 C15 H15 106.4 . . ?
C16 C15 H15 106.4 . . ?
C16 C15 C14 113.7(4) . . ?
N15 C41 C40 115.3(4) . . ?
N15 C41 C42 109.5(4) . . ?
C42 C41 C40 135.1(4) . . ?
N8 C21 H21 124.3 . . ?
N8 C21 C20 111.4(5) . . ?
C20 C21 H21 124.3 . . ?
C25 C24 H24 126.9 . . ?
C23 C24 C25 106.3(5) . . ?
C23 C24 H24 126.9 . . ?
C44 C43 H43 126.9 . . ?
C44 C43 C42 106.2(4) . . ?
C42 C43 H43 126.9 . . ?
C24 C23 H23 126.5 . . ?
C22 C23 C24 107.1(4) . . ?
C22 C23 H23 126.5 . . ?
N7 C22 C23 111.0(4) . . ?
N7 C22 H22 124.5 . . ?
C23 C22 H22 124.5 . . ?
O4 C51 C52 112.3(4) . . ?
O4 C51 H51 106.3 . . ?
O4 C51 C50 112.0(4) . . ?
C52 C51 H51 106.3 . . ?
C52 C51 C50 113.1(3) . . ?
C50 C51 H51 106.3 . . ?
N11 C35 H35 125.0 . . ?
N11 C35 C36 110.0(5) . . ?
C36 C35 H35 125.0 . . ?
N4 C1AA H1AA 120.2 . . ?
N4 C1AA C4 119.7(5) . . ?
C4 C1AA H1AA 120.2 . . ?
N2 C10 C9 115.1(4) . . ?
N2 C10 C11 109.8(6) . . ?
C11 C10 C9 135.1(7) . . ?
N0AA C14 C15 112.6(3) . . ?
N0AA C14 H14A 109.1 . . ?
N0AA C14 H14B 109.1 . . ?
C15 C14 H14A 109.1 . . ?
C15 C14 H14B 109.1 . . ?
H14A C14 H14B 107.8 . . ?
N1AA C16 C15 113.8(4) . . ?
N1AA C16 H16A 108.8 . . ?
N1AA C16 H16B 108.8 . . ?
C15 C16 H16A 108.8 . . ?
C15 C16 H16B 108.8 . . ?
H16A C16 H16B 107.7 . . ?
N14 C50 C51 112.0(4) . . ?
N14 C50 H50A 109.2 . . ?
N14 C50 H50B 109.2 . . ?
C51 C50 H50A 109.2 . . ?
C51 C50 H50B 109.2 . . ?
H50A C50 H50B 107.9 . . ?
N3 C9 C10 119.1(5) . . ?
N3 C9 H9 120.5 . . ?
C10 C9 H9 120.5 . . ?
C38 C37 H37 127.0 . . ?
C36 C37 C38 106.1(5) . . ?
C36 C37 H37 127.0 . . ?
N1 C4 C3 108.9(6) . . ?
C1AA C4 N1 114.9(5) . . ?
C1AA C4 C3 136.1(7) . . ?
C18 C19 H19A 110.5 . . ?
C18 C19 H19B 110.5 . . ?
H19A C19 H19B 108.7 . . ?
C20 C19 C18 106.0(5) . . ?
C20 C19 H19A 110.5 . . ?
C20 C19 H19B 110.5 . . ?
N3 C8 C7 113.3(4) . . ?
N3 C8 H8A 108.9 . . ?
N3 C8 H8B 108.9 . . ?
C7 C8 H8A 108.9 . . ?
C7 C8 H8B 108.9 . . ?
H8A C8 H8B 107.7 . . ?
C41 C42 H42 126.6 . . ?
C43 C42 C41 106.9(4) . . ?
C43 C42 H42 126.6 . . ?
C21 C20 C19 106.5(5) . . ?
C21 C20 H20 126(3) . . ?
C19 C20 H20 128(3) . . ?
C35 C36 H36 126.0 . . ?
C37 C36 C35 108.0(5) . . ?
C37 C36 H36 126.0 . . ?
N1 C1 H1A 125.5 . . ?
N1 C1 C2 109.0(7) . . ?
C2 C1 H1A 125.5 . . ?
N2 C13 H13 125.6 . . ?
N2 C13 C12 108.9(7) . . ?
C12 C13 H13 125.6 . . ?
C1 C2 H2A 126.1 . . ?
C3 C2 C1 107.8(6) . . ?
C3 C2 H2A 126.1 . . ?
C13 C12 H12 125.9 . . ?
C11 C12 C13 108.2(6) . . ?
C11 C12 H12 125.9 . . ?
C10 C11 H11 126.8 . . ?
C12 C11 C10 106.4(7) . . ?
C12 C11 H11 126.8 . . ?
C4 C3 H3A 126.5 . . ?
C2 C3 C4 106.9(7) . . ?
C2 C3 H3A 126.5 . . ?

loop_
_geom_bond_atom_site_label_1
_geom_bond_atom_site_label_2
_geom_bond_distance
_geom_bond_site_symmetry_2
_geom_bond_publ_flag
Cu4 N13 1.962(3) . ?
Cu4 N14 1.999(3) . ?
Cu4 N15 1.958(3) . ?
Cu4 N16 1.984(3) . ?
Cu3 N12 1.957(3) . ?
Cu3 N10 2.000(3) . ?
Cu3 N9 1.987(3) . ?
Cu3 N11 1.966(3) . ?
Cu2 N1AA 1.993(3) . ?
Cu2 N8 1.947(3) . ?
Cu2 N7 1.957(3) . ?
Cu2 N0AA 1.978(4) . ?
Cu1 N4 1.998(4) . ?
Cu1 N3 1.970(4) . ?
Cu1 N2 1.972(4) . ?
Cu1 N1 1.950(4) . ?
N12 C31 1.379(5) . ?
N12 C34 1.346(5) . ?
O2 H2 0.8200 . ?
O2 C15 1.405(5) . ?
N13 C48 1.378(5) . ?
N13 C45 1.354(5) . ?
N10 C30 1.283(5) . ?
N10 C29 1.463(5) . ?
N1AA C17 1.272(5) . ?
N1AA C16 1.466(5) . ?
N14 C49 1.285(5) . ?
N14 C50 1.462(5) . ?
O3 H3 0.8792 . ?
O3 C28 1.422(5) . ?
N8 C18 1.367(5) . ?
N8 C21 1.358(5) . ?
N9 C39 1.270(5) . ?
N9 C27 1.470(5) . ?
N15 C44 1.350(5) . ?
N15 C41 1.369(5) . ?
N16 C40 1.275(5) . ?
N16 C52 1.468(5) . ?
N7 C25 1.369(5) . ?
N7 C22 1.342(5) . ?
O1 H1 0.69(6) . ?
O1 C7 1.425(6) . ?
N4 C0AA 1.457(5) . ?
N4 C1AA 1.283(6) . ?
N11 C38 1.374(5) . ?
N11 C35 1.354(6) . ?
N0AA C26 1.266(5) . ?
N0AA C14 1.471(5) . ?
C31 C30 1.413(5) . ?
C31 C32 1.399(5) . ?
C30 H30 0.9300 . ?
N3 C9 1.270(6) . ?
N3 C8 1.468(6) . ?
N2 C10 1.363(7) . ?
N2 C13 1.353(6) . ?
N1 C4 1.388(7) . ?
N1 C1 1.362(6) . ?
O4 H4 0.8200 . ?
O4 C51 1.408(5) . ?
C25 C26 1.425(6) . ?
C25 C24 1.394(6) . ?
C48 C49 1.402(6) . ?
C48 C47 1.393(5) . ?
C18 C17 1.414(6) . ?
C18 C19 1.394(6) . ?
C26 H26 0.9300 . ?
C39 H39 0.9300 . ?
C39 C38 1.414(6) . ?
C17 H17 0.9300 . ?
C49 H49 0.9300 . ?
C44 H44 0.9300 . ?
C44 C43 1.382(6) . ?
C27 H27A 0.9700 . ?
C27 H27B 0.9700 . ?
C27 C28 1.537(6) . ?
C46 H46 0.9300 . ?
C46 C45 1.393(6) . ?
C46 C47 1.361(6) . ?
C34 H34 0.9300 . ?
C34 C33 1.380(6) . ?
C32 H32 0.9300 . ?
C32 C33 1.382(6) . ?
C28 H28 0.9800 . ?
C28 C29 1.515(6) . ?
C45 H45 0.9300 . ?
C40 H40 0.9300 . ?
C40 C41 1.412(6) . ?
C38 C37 1.397(6) . ?
C47 H47 0.9300 . ?
C29 H29A 0.9700 . ?
C29 H29B 0.9700 . ?
C33 H33 0.9300 . ?
C0AA H0AA 0.9700 . ?
C0AA H0AB 0.9700 . ?
C0AA C7 1.490(7) . ?
C7 H7 0.9800 . ?
C7 C8 1.494(7) . ?
C52 H52A 0.9700 . ?
C52 H52B 0.9700 . ?
C52 C51 1.511(6) . ?
C15 H15 0.9800 . ?
C15 C14 1.509(6) . ?
C15 C16 1.485(6) . ?
C41 C42 1.393(6) . ?
C21 H21 0.9300 . ?
C21 C20 1.379(7) . ?
C24 H24 0.9300 . ?
C24 C23 1.379(7) . ?
C43 H43 0.9300 . ?
C43 C42 1.387(7) . ?
C23 H23 0.9300 . ?
C23 C22 1.365(7) . ?
C22 H22 0.9300 . ?
C51 H51 0.9800 . ?
C51 C50 1.531(6) . ?
C35 H35 0.9300 . ?
C35 C36 1.392(7) . ?
C1AA H1AA 0.9300 . ?
C1AA C4 1.382(7) . ?
C10 C9 1.406(7) . ?
C10 C11 1.377(7) . ?
C14 H14A 0.9700 . ?
C14 H14B 0.9700 . ?
C16 H16A 0.9700 . ?
C16 H16B 0.9700 . ?
C50 H50A 0.9700 . ?
C50 H50B 0.9700 . ?
C9 H9 0.9300 . ?
C37 H37 0.9300 . ?
C37 C36 1.356(8) . ?
C4 C3 1.396(8) . ?
C19 H19A 0.9700 . ?
C19 H19B 0.9700 . ?
C19 C20 1.391(8) . ?
C8 H8A 0.9700 . ?
C8 H8B 0.9700 . ?
C42 H42 0.9300 . ?
C20 H20 0.98(5) . ?
C36 H36 0.9300 . ?
C1 H1A 0.9300 . ?
C1 C2 1.400(10) . ?
C13 H13 0.9300 . ?
C13 C12 1.379(10) . ?
C2 H2A 0.9300 . ?
C2 C3 1.381(10) . ?
C12 H12 0.9300 . ?
C12 C11 1.360(10) . ?
C11 H11 0.9300 . ?
C3 H3A 0.9300 . ?

loop_
_geom_torsion_atom_site_label_1
_geom_torsion_atom_site_label_2
_geom_torsion_atom_site_label_3
_geom_torsion_atom_site_label_4
_geom_torsion
_geom_torsion_site_symmetry_1
_geom_torsion_site_symmetry_2
_geom_torsion_site_symmetry_3
_geom_torsion_site_symmetry_4
_geom_torsion_publ_flag
Cu4 N13 C48 C49 -7.9(4) . . . . ?
Cu4 N13 C48 C47 173.2(3) . . . . ?
Cu4 N13 C45 C46 -170.6(3) . . . . ?
Cu4 N14 C49 C48 8.0(5) . . . . ?
Cu4 N14 C50 C51 27.9(6) . . . . ?
Cu4 N15 C44 C43 170.7(4) . . . . ?
Cu4 N15 C41 C40 3.5(5) . . . . ?
Cu4 N15 C41 C42 -174.3(3) . . . . ?
Cu4 N16 C40 C41 -4.1(5) . . . . ?
Cu4 N16 C52 C51 -41.1(5) . . . . ?
Cu3 N12 C31 C30 -5.6(4) . . . . ?
Cu3 N12 C31 C32 173.9(2) . . . . ?
Cu3 N12 C34 C33 -171.6(3) . . . . ?
Cu3 N10 C30 C31 2.0(4) . . . . ?
Cu3 N10 C29 C28 29.8(5) . . . . ?
Cu3 N9 C39 C38 -4.8(5) . . . . ?
Cu3 N9 C27 C28 -37.3(4) . . . . ?
Cu3 N11 C38 C39 3.1(5) . . . . ?
Cu3 N11 C38 C37 -173.1(3) . . . . ?
Cu3 N11 C35 C36 170.9(4) . . . . ?
Cu2 N1AA C17 C18 0.4(5) . . . . ?
Cu2 N1AA C16 C15 26.2(6) . . . . ?
Cu2 N8 C18 C17 -0.1(5) . . . . ?
Cu2 N8 C18 C19 179.5(3) . . . . ?
Cu2 N8 C21 C20 -178.6(4) . . . . ?
Cu2 N7 C25 C26 6.2(5) . . . . ?
Cu2 N7 C25 C24 -174.4(3) . . . . ?
Cu2 N7 C22 C23 171.5(4) . . . . ?
Cu2 N0AA C26 C25 -3.3(5) . . . . ?
Cu2 N0AA C14 C15 -37.8(6) . . . . ?
Cu1 N4 C0AA C7 -32.0(5) . . . . ?
Cu1 N4 C1AA C4 0.0(5) . . . . ?
Cu1 N3 C9 C10 0.2(7) . . . . ?
Cu1 N3 C8 C7 32.3(7) . . . . ?
Cu1 N2 C10 C9 -2.8(6) . . . . ?
Cu1 N2 C10 C11 179.7(4) . . . . ?
Cu1 N2 C13 C12 -179.4(4) . . . . ?
Cu1 N1 C4 C1AA 0.4(5) . . . . ?
Cu1 N1 C4 C3 -178.4(4) . . . . ?
Cu1 N1 C1 C2 177.0(4) . . . . ?
N12 C31 C30 N10 2.4(5) . . . . ?
N12 C31 C32 C33 1.0(4) . . . . ?
N12 C34 C33 C32 0.2(5) . . . . ?
O2 C15 C14 N0AA -59.1(5) . . . . ?
O2 C15 C16 N1AA 67.0(5) . . . . ?
N13 C48 C49 N14 -0.2(6) . . . . ?
N13 C48 C47 C46 1.3(5) . . . . ?
O3 C28 C29 N10 63.6(4) . . . . ?
N8 C18 C17 N1AA -0.2(6) . . . . ?
N8 C18 C19 C20 -0.7(6) . . . . ?
N8 C21 C20 C19 0.5(6) . . . . ?
N9 C39 C38 N11 1.2(6) . . . . ?
N9 C39 C38 C37 176.2(5) . . . . ?
N9 C27 C28 O3 -60.1(4) . . . . ?
N9 C27 C28 C29 67.4(4) . . . . ?
N15 C44 C43 C42 -0.5(6) . . . . ?
N15 C41 C42 C43 0.7(6) . . . . ?
N16 C40 C41 N15 0.5(6) . . . . ?
N16 C40 C41 C42 177.5(5) . . . . ?
N16 C52 C51 O4 -57.3(4) . . . . ?
N16 C52 C51 C50 70.7(5) . . . . ?
N7 C25 C26 N0AA -2.1(6) . . . . ?
N7 C25 C24 C23 0.1(5) . . . . ?
O1 C7 C8 N3 60.2(6) . . . . ?
N4 C0AA C7 O1 -63.1(5) . . . . ?
N4 C0AA C7 C8 66.4(5) . . . . ?
N4 C1AA C4 N1 -0.3(6) . . . . ?
N4 C1AA C4 C3 178.1(6) . . . . ?
N11 C38 C37 C36 -1.6(6) . . . . ?
N11 C35 C36 C37 -1.2(7) . . . . ?
C31 N12 C34 C33 0.4(4) . . . . ?
C31 C32 C33 C34 -0.7(5) . . . . ?
C30 N10 C29 C28 -152.4(4) . . . . ?
C30 C31 C32 C33 -179.8(4) . . . . ?
N2 C10 C9 N3 1.8(8) . . . . ?
N2 C10 C11 C12 -0.1(7) . . . . ?
N2 C13 C12 C11 -0.4(7) . . . . ?
N1 C4 C3 C2 0.7(7) . . . . ?
N1 C1 C2 C3 -0.3(7) . . . . ?
O4 C51 C50 N14 64.2(5) . . . . ?
C25 N7 C22 C23 1.6(5) . . . . ?
C25 C24 C23 C22 0.9(5) . . . . ?
C48 N13 C45 C46 0.0(4) . . . . ?
C18 N8 C21 C20 -1.0(5) . . . . ?
C18 C19 C20 C21 0.1(6) . . . . ?
C26 N0AA C14 C15 138.7(5) . . . . ?
C26 C25 C24 C23 179.2(5) . . . . ?
C39 N9 C27 C28 136.3(4) . . . . ?
C39 C38 C37 C36 -176.8(5) . . . . ?
C17 N1AA C16 C15 -154.6(4) . . . . ?
C17 C18 C19 C20 178.8(5) . . . . ?
C49 N14 C50 C51 -147.7(4) . . . . ?
C49 C48 C47 C46 -177.3(4) . . . . ?
C44 N15 C41 C40 176.8(4) . . . . ?
C44 N15 C41 C42 -1.0(5) . . . . ?
C44 C43 C42 C41 -0.2(6) . . . . ?
C27 N9 C39 C38 -179.3(4) . . . . ?
C27 C28 C29 N10 -63.6(4) . . . . ?
C34 N12 C31 C30 179.7(3) . . . . ?
C34 N12 C31 C32 -0.9(4) . . . . ?
C32 C31 C30 N10 -176.8(4) . . . . ?
C45 N13 C48 C49 178.1(3) . . . . ?
C45 N13 C48 C47 -0.8(4) . . . . ?
C45 C46 C47 C48 -1.3(5) . . . . ?
C40 N16 C52 C51 130.2(4) . . . . ?
C40 C41 C42 C43 -176.4(5) . . . . ?
C38 N11 C35 C36 0.2(5) . . . . ?
C38 C37 C36 C35 1.7(7) . . . . ?
C47 C48 C49 N14 178.4(4) . . . . ?
C47 C46 C45 N13 0.8(5) . . . . ?
C29 N10 C30 C31 -176.1(3) . . . . ?
C0AA N4 C1AA C4 -179.4(4) . . . . ?
C0AA C7 C8 N3 -67.2(6) . . . . ?
C52 N16 C40 C41 -176.6(4) . . . . ?
C52 C51 C50 N14 -63.9(5) . . . . ?
C41 N15 C44 C43 0.9(5) . . . . ?
C21 N8 C18 C17 -178.6(4) . . . . ?
C21 N8 C18 C19 1.0(5) . . . . ?
C24 C25 C26 N0AA 178.8(5) . . . . ?
C24 C23 C22 N7 -1.5(5) . . . . ?
C22 N7 C25 C26 179.7(4) . . . . ?
C22 N7 C25 C24 -1.0(5) . . . . ?
C35 N11 C38 C39 177.1(4) . . . . ?
C35 N11 C38 C37 0.9(5) . . . . ?
C1AA N4 C0AA C7 147.4(4) . . . . ?
C1AA C4 C3 C2 -177.7(6) . . . . ?
C10 N2 C13 C12 0.4(6) . . . . ?
C14 N0AA C26 C25 179.8(4) . . . . ?
C14 C15 C16 N1AA -61.4(5) . . . . ?
C16 N1AA C17 C18 -179.0(4) . . . . ?
C16 C15 C14 N0AA 67.6(5) . . . . ?
C50 N14 C49 C48 -175.6(4) . . . . ?
C9 N3 C8 C7 -151.5(5) . . . . ?
C9 C10 C11 C12 -177.0(6) . . . . ?
C4 N1 C1 C2 0.7(6) . . . . ?
C19 C18 C17 N1AA -179.7(5) . . . . ?
C8 N3 C9 C10 -176.5(5) . . . . ?
C1 N1 C4 C1AA 177.9(4) . . . . ?
C1 N1 C4 C3 -0.9(5) . . . . ?
C1 C2 C3 C4 -0.3(8) . . . . ?
C13 N2 C10 C9 177.4(4) . . . . ?
C13 N2 C10 C11 -0.2(6) . . . . ?
C13 C12 C11 C10 0.3(7) . . . . ?
C11 C10 C9 N3 178.6(6) . . . . ?

loop_
_smtbx_masks_void_nr
_smtbx_masks_void_average_x
_smtbx_masks_void_average_y
_smtbx_masks_void_average_z
_smtbx_masks_void_volume
_smtbx_masks_void_count_electrons
_smtbx_masks_void_content
1 0.000 -0.755 0.000 277.6 51.8 ?
2 0.500 -0.105 0.500 277.6 51.8 ?
